data_7106692
loop_
_publ_author_name
Christopher
B.
Caputo,
V.
Nicholas
Vukotic,
Natalie
M.
Sirizzotti
and
Stephen
J.
Loeb
'Christopher Caputo'
'V. Nicholas Vukotic'
'Natalie Sirizzotti'
'Stephen Loeb'

_publ_section_title
;
 A tetrapyridine ligand with a rigid tetrahedral core forms
 metal&#x0096;organic frameworks with PtS type architecture
;
_journal_name_full Chem.Commun.
_journal_page_first 8545
_journal_paper_doi 10.1039/c1cc12188j
_journal_volume 47
_journal_year 2011
_chemical_formula_sum 'C64.5 H77.5 Cl2 Cu N10.5 O6.5'
_chemical_formula_weight 1238.31
_chemical_name_systematic
;
?
;
_space_group_IT_number 50
_symmetry_cell_setting orthorhombic
_symmetry_space_group_name_Hall '-P 2ab 2b'
_symmetry_space_group_name_H-M 'P b a n :2'
_atom_sites_solution_hydrogens geom
_atom_sites_solution_primary direct
_atom_sites_solution_secondary difmap
_audit_creation_method SHELXL-97
_cell_angle_alpha 90.00
_cell_angle_beta 90.00
_cell_angle_gamma 90.00
_cell_formula_units_Z 4
_cell_length_a 14.995(3)
_cell_length_b 30.625(7)
_cell_length_c 14.689(3)
_cell_measurement_reflns_used 364
_cell_measurement_temperature 173(2)
_cell_measurement_theta_max 25.00
_cell_measurement_theta_min 2.35
_cell_volume 6746(2)
_computing_cell_refinement 'Bruker SAINT'
_computing_data_collection 'Bruker SMART'
_computing_data_reduction 'Bruker SHELXTL XPREP'
_computing_molecular_graphics 'Bruker SHELXTL XP'
_computing_publication_material 'Bruker SHELXTL XCIF'
_computing_structure_refinement 'SHELXL-97 (Sheldrick, 1997)'
_computing_structure_solution 'SHELXS-97 (Sheldrick, 1997)'
_diffrn_ambient_temperature 173(2)
_diffrn_measured_fraction_theta_full 0.998
_diffrn_measured_fraction_theta_max 0.998
_diffrn_measurement_device_type 'Bruker APEX-I CCD'
_diffrn_measurement_method 'phi and omega scans'
_diffrn_radiation_monochromator graphite
_diffrn_radiation_source 'fine-focus sealed tube'
_diffrn_radiation_type MoK\a
_diffrn_radiation_wavelength 0.71073
_diffrn_reflns_av_R_equivalents 0.1884
_diffrn_reflns_av_sigmaI/netI 0.1299
_diffrn_reflns_limit_h_max 17
_diffrn_reflns_limit_h_min -17
_diffrn_reflns_limit_k_max 36
_diffrn_reflns_limit_k_min -36
_diffrn_reflns_limit_l_max 17
_diffrn_reflns_limit_l_min -17
_diffrn_reflns_number 60393
_diffrn_reflns_theta_full 25.00
_diffrn_reflns_theta_max 25.00
_diffrn_reflns_theta_min 2.35
_exptl_absorpt_coefficient_mu 0.459
_exptl_absorpt_correction_T_max 0.8621
_exptl_absorpt_correction_T_min 0.7739
_exptl_absorpt_correction_type empirical
_exptl_absorpt_process_details sadabs
_exptl_crystal_colour green
_exptl_crystal_density_diffrn 1.219
_exptl_crystal_density_method 'not measured'
_exptl_crystal_description prism
_exptl_crystal_F_000 2612
_exptl_crystal_size_max 0.22
_exptl_crystal_size_mid 0.20
_exptl_crystal_size_min 0.14
_platon_squeeze_details
;
The unit cell contains an estimated 26 molecules of DMF which have
been treated as a diffuse contribution to the overall scattering
without specific atom positions by SQUEEZE/PLATON.

Refinement of F^2^ against ALL reflections. The weighted R-factor wR and
goodness of fit S are based on F^2^, conventional R-factors R are based
on F, with F set to zero for negative F^2^. The threshold expression of
F^2^ > 2sigma(F^2^) is used only for calculating R-factors(gt) etc. and is
not relevant to the choice of reflections for refinement. R-factors based
on F^2^ are statistically about twice as large as those based on F, and R-
factors based on ALL data will be even larger.

There was evidence of disorder at the Cu2-Cl2-N13 coordination envoronment.
The largest residual peak is close to Cu2 and there is evidence for
splitting peaks N13 - C18. All attempts to model this disorder with two
sets of CuCl(py) fragments resulted in unstable refinement and/or NPD atoms.
;
_refine_diff_density_max 1.084
_refine_diff_density_min -0.935
_refine_diff_density_rms 0.071
_refine_ls_extinction_method none
_refine_ls_goodness_of_fit_ref 1.004
_refine_ls_hydrogen_treatment constr
_refine_ls_matrix_type full
_refine_ls_number_parameters 238
_refine_ls_number_reflns 5946
_refine_ls_number_restraints 0
_refine_ls_restrained_S_all 1.004
_refine_ls_R_factor_all 0.1666
_refine_ls_R_factor_gt 0.0821
_refine_ls_shift/su_max 0.001
_refine_ls_shift/su_mean 0.000
_refine_ls_structure_factor_coef Fsqd
_refine_ls_weighting_details 'calc w=1/[\s^2^(Fo^2^)+(0.0914P)^2^+0.0000P] where P=(Fo^2^+2Fc^2^)/3'
_refine_ls_weighting_scheme calc
_refine_ls_wR_factor_gt 0.1891
_refine_ls_wR_factor_ref 0.2162
_reflns_number_gt 2853
_reflns_number_total 5946
_reflns_threshold_expression >2sigma(I)
_cod_data_source_file c1cc12188j.txt
_cod_data_source_block cc22o
_cod_original_sg_symbol_H-M Pban
_cod_database_code 7106692

loop_
_symmetry_equiv_pos_as_xyz
'x, y, z'
'-x+1/2, -y+1/2, z'
'-x+1/2, y, -z'
'x, -y+1/2, -z'
'-x, -y, -z'
'x-1/2, y-1/2, -z'
'x-1/2, -y, z'
'-x, y-1/2, z'

loop_
_atom_site_label
_atom_site_type_symbol
_atom_site_fract_x
_atom_site_fract_y
_atom_site_fract_z
_atom_site_U_iso_or_equiv
_atom_site_adp_type
_atom_site_occupancy
_atom_site_symmetry_multiplicity
_atom_site_calc_flag
_atom_site_refinement_flags
_atom_site_disorder_assembly
_atom_site_disorder_group
Cu1 Cu 1.7500 0.7500 0.5000 0.0662(5) Uani 1 4 d S . .
Cl1 Cl 1.7500 0.7500 0.6810(3) 0.1560(13) Uani 1 2 d S . .
N1 N 1.8460(2) 0.79685(10) 0.5034(3) 0.0516(10) Uani 1 1 d . . .
C2 C 1.9105(3) 0.79657(13) 0.4418(4) 0.0526(13) Uani 1 1 d . . .
H2A H 1.9122 0.7735 0.3987 0.063 Uiso 1 1 calc R . .
C3 C 1.9762(3) 0.82885(13) 0.4378(4) 0.0541(13) Uani 1 1 d . . .
H3A H 2.0215 0.8280 0.3927 0.065 Uiso 1 1 calc R . .
C4 C 1.9731(2) 0.86286(11) 0.5033(3) 0.0402(10) Uani 1 1 d . . .
C5 C 1.9071(3) 0.86077(13) 0.5669(3) 0.0503(12) Uani 1 1 d . . .
H5A H 1.9040 0.8821 0.6138 0.060 Uiso 1 1 calc R . .
C6 C 1.8462(3) 0.82849(12) 0.5633(3) 0.0512(13) Uani 1 1 d . . .
H6A H 1.8000 0.8287 0.6075 0.061 Uiso 1 1 calc R . .
C7 C 2.0407(2) 0.89818(11) 0.5039(3) 0.0335(9) Uani 1 1 d . . .
C8 C 2.0905(3) 0.90692(11) 0.4240(3) 0.0429(12) Uani 1 1 d . . .
H8A H 2.0803 0.8898 0.3710 0.052 Uiso 1 1 calc R . .
C9 C 2.1541(2) 0.94006(12) 0.4215(3) 0.0342(10) Uani 1 1 d . . .
H9A H 2.1872 0.9452 0.3674 0.041 Uiso 1 1 calc R . .
C10 C 2.1693(2) 0.96586(10) 0.4986(3) 0.0310(9) Uani 1 1 d . . .
C11 C 2.1195(2) 0.95703(11) 0.5755(3) 0.0338(10) Uani 1 1 d . . .
H11A H 2.1284 0.9740 0.6289 0.041 Uiso 1 1 calc R . .
C12 C 2.0568(2) 0.92393(12) 0.5760(3) 0.0351(10) Uani 1 1 d . . .
H12A H 2.0234 0.9192 0.6301 0.042 Uiso 1 1 calc R . .
N13 N 2.2523(7) 1.20119(14) 0.0946(4) 0.151(4) Uani 1 1 d . . .
C14 C 2.3236(7) 1.1930(2) 0.1477(5) 0.168(5) Uani 1 1 d . . .
H14A H 2.3737 1.2120 0.1448 0.202 Uiso 1 1 calc R . .
C15 C 2.3256(5) 1.1582(2) 0.2058(5) 0.125(3) Uani 1 1 d . . .
H15A H 2.3770 1.1532 0.2421 0.150 Uiso 1 1 calc R . .
C16 C 2.2543(5) 1.13032(14) 0.2123(3) 0.0820(18) Uani 1 1 d . . .
C17 C 2.1797(6) 1.1381(2) 0.1579(5) 0.145(3) Uani 1 1 d . . .
H17A H 2.1287 1.1197 0.1591 0.174 Uiso 1 1 calc R . .
C18 C 2.1851(8) 1.1750(3) 0.1012(5) 0.171(5) Uani 1 1 d . . .
H18A H 2.1347 1.1812 0.0642 0.205 Uiso 1 1 calc R . .
C19 C 2.2598(4) 1.09281(12) 0.2806(3) 0.0504(12) Uani 1 1 d . . .
C20 C 2.3302(3) 1.08657(13) 0.3384(3) 0.0515(13) Uani 1 1 d . . .
H20A H 2.3823 1.1040 0.3321 0.062 Uiso 1 1 calc R . .
C21 C 2.3262(3) 1.05527(12) 0.4055(3) 0.0421(11) Uani 1 1 d . . .
H21A H 2.3752 1.0520 0.4460 0.050 Uiso 1 1 calc R . .
C22 C 2.2526(3) 1.02839(10) 0.4154(3) 0.0324(9) Uani 1 1 d . . .
C23 C 2.1820(3) 1.03398(11) 0.3567(3) 0.0361(10) Uani 1 1 d . . .
H23A H 2.1308 1.0159 0.3630 0.043 Uiso 1 1 calc R . .
C24 C 2.1837(3) 1.06531(13) 0.2887(3) 0.0516(12) Uani 1 1 d . . .
H24A H 2.1348 1.0684 0.2480 0.062 Uiso 1 1 calc R . .
C25 C 2.2500 0.99697(14) 0.5000 0.0301(12) Uani 1 2 d S . .
Cu2 Cu 2.2500 1.2500 0.0000 0.244(2) Uani 1 4 d S . .
Cl2 Cl 2.4565(3) 1.2500 0.0000 0.1709(14) Uani 1 2 d S . .

loop_
_atom_site_aniso_label
_atom_site_aniso_U_11
_atom_site_aniso_U_22
_atom_site_aniso_U_33
_atom_site_aniso_U_23
_atom_site_aniso_U_13
_atom_site_aniso_U_12
Cu1 0.0238(6) 0.0172(5) 0.1576(13) 0.000 0.000 0.000
Cl1 0.126(2) 0.106(2) 0.236(4) 0.000 0.000 0.0031(18)
N1 0.0293(19) 0.0228(18) 0.103(3) 0.009(2) 0.010(2) -0.0105(14)
C2 0.029(2) 0.038(3) 0.091(4) -0.010(3) -0.004(3) -0.012(2)
C3 0.039(3) 0.035(2) 0.089(4) -0.006(3) -0.011(3) -0.009(2)
C4 0.038(2) 0.0138(18) 0.069(3) 0.003(2) -0.013(3) 0.0017(16)
C5 0.035(2) 0.036(2) 0.080(3) -0.014(2) 0.030(3) -0.009(2)
C6 0.047(3) 0.018(2) 0.088(4) -0.016(2) 0.016(3) -0.013(2)
C7 0.029(2) 0.027(2) 0.045(2) 0.007(2) 0.008(2) -0.0011(16)
C8 0.038(2) 0.016(2) 0.075(3) -0.013(2) -0.024(3) 0.0028(18)
C9 0.030(2) 0.029(2) 0.043(3) 0.001(2) 0.009(2) 0.0069(18)
C10 0.028(2) 0.0200(18) 0.044(2) -0.003(2) 0.006(2) -0.0020(15)
C11 0.034(2) 0.025(2) 0.043(3) -0.0027(19) -0.008(2) 0.0057(18)
C12 0.036(2) 0.028(2) 0.041(3) -0.003(2) 0.016(2) 0.0015(19)
N13 0.386(12) 0.022(2) 0.045(3) -0.005(2) 0.043(5) -0.010(5)
C14 0.326(13) 0.100(6) 0.078(5) 0.059(5) -0.029(7) -0.081(7)
C15 0.168(7) 0.075(4) 0.134(6) 0.057(4) -0.045(5) -0.048(5)
C16 0.168(6) 0.023(2) 0.055(3) 0.001(2) 0.033(4) 0.004(4)
C17 0.215(8) 0.096(5) 0.123(6) 0.086(5) -0.036(6) 0.029(5)
C18 0.295(13) 0.122(7) 0.094(6) 0.042(6) -0.020(7) 0.109(8)
C19 0.090(4) 0.024(2) 0.038(2) -0.0008(18) 0.006(3) -0.002(3)
C20 0.075(3) 0.029(2) 0.050(3) 0.008(2) 0.003(3) -0.019(2)
C21 0.042(3) 0.027(2) 0.056(3) -0.002(2) 0.000(2) -0.019(2)
C22 0.035(2) 0.0180(18) 0.044(2) 0.0016(16) 0.002(2) 0.013(2)
C23 0.038(2) 0.021(2) 0.050(3) 0.0090(19) 0.006(2) 0.0046(18)
C24 0.070(3) 0.036(3) 0.048(3) 0.006(2) -0.001(3) 0.013(2)
C25 0.035(3) 0.017(2) 0.039(3) 0.000 0.005(3) 0.000
Cu2 0.683(6) 0.0195(7) 0.0285(7) 0.000 0.000 0.000
Cl2 0.279(4) 0.121(2) 0.113(2) 0.0089(19) 0.000 0.000

loop_
_atom_type_symbol
_atom_type_description
_atom_type_scat_dispersion_real
_atom_type_scat_dispersion_imag
_atom_type_scat_source
C C 0.0033 0.0016 'International Tables Vol C Tables 4.2.6.8 and 6.1.1.4'
H H 0.0000 0.0000 'International Tables Vol C Tables 4.2.6.8 and 6.1.1.4'
N N 0.0061 0.0033 'International Tables Vol C Tables 4.2.6.8 and 6.1.1.4'
Cl Cl 0.1484 0.1585 'International Tables Vol C Tables 4.2.6.8 and 6.1.1.4'
Cu Cu 0.3201 1.2651 'International Tables Vol C Tables 4.2.6.8 and 6.1.1.4'
O O 0.0106 0.0060 'International Tables Vol C Tables 4.2.6.8 and 6.1.1.4'

loop_
_geom_angle_atom_site_label_1
_geom_angle_atom_site_label_2
_geom_angle_atom_site_label_3
_geom_angle
_geom_angle_site_symmetry_1
_geom_angle_site_symmetry_3
_geom_angle_publ_flag
N1 Cu1 N1 90.20(18) 2_865 4_566 ?
N1 Cu1 N1 89.87(18) 2_865 3_856 ?
N1 Cu1 N1 177.2(2) 4_566 3_856 ?
N1 Cu1 N1 177.2(2) 2_865 . ?
N1 Cu1 N1 89.87(18) 4_566 . ?
N1 Cu1 N1 90.20(18) 3_856 . ?
N1 Cu1 Cl1 91.41(12) 2_865 3_856 ?
N1 Cu1 Cl1 88.59(12) 4_566 3_856 ?
N1 Cu1 Cl1 88.59(12) 3_856 3_856 ?
N1 Cu1 Cl1 91.41(12) . 3_856 ?
N1 Cu1 Cl1 88.59(12) 2_865 . ?
N1 Cu1 Cl1 91.41(12) 4_566 . ?
N1 Cu1 Cl1 91.41(12) 3_856 . ?
N1 Cu1 Cl1 88.59(12) . . ?
Cl1 Cu1 Cl1 180.000(1) 3_856 . ?
C6 N1 C2 117.5(3) . . ?
C6 N1 Cu1 122.8(3) . . ?
C2 N1 Cu1 119.7(3) . . ?
N1 C2 C3 122.7(4) . . ?
N1 C2 H2A 118.7 . . ?
C3 C2 H2A 118.7 . . ?
C2 C3 C4 117.9(4) . . ?
C2 C3 H3A 121.0 . . ?
C4 C3 H3A 121.0 . . ?
C5 C4 C3 117.0(4) . . ?
C5 C4 C7 121.8(4) . . ?
C3 C4 C7 121.2(4) . . ?
C6 C5 C4 120.0(4) . . ?
C6 C5 H5A 120.0 . . ?
C4 C5 H5A 120.0 . . ?
N1 C6 C5 124.9(4) . . ?
N1 C6 H6A 117.6 . . ?
C5 C6 H6A 117.6 . . ?
C12 C7 C8 116.6(3) . . ?
C12 C7 C4 123.9(4) . . ?
C8 C7 C4 119.5(4) . . ?
C9 C8 C7 121.3(4) . . ?
C9 C8 H8A 119.3 . . ?
C7 C8 H8A 119.3 . . ?
C8 C9 C10 120.1(4) . . ?
C8 C9 H9A 120.0 . . ?
C10 C9 H9A 120.0 . . ?
C11 C10 C9 117.6(3) . . ?
C11 C10 C25 122.4(3) . . ?
C9 C10 C25 119.2(3) . . ?
C10 C11 C12 121.1(4) . . ?
C10 C11 H11A 119.5 . . ?
C12 C11 H11A 119.5 . . ?
C7 C12 C11 123.3(4) . . ?
C7 C12 H12A 118.4 . . ?
C11 C12 H12A 118.4 . . ?
C18 N13 C14 117.4(6) . . ?
C18 N13 Cu2 119.6(8) . . ?
C14 N13 Cu2 122.9(7) . . ?
N13 C14 C15 121.6(8) . . ?
N13 C14 H14A 119.2 . . ?
C15 C14 H14A 119.2 . . ?
C14 C15 C16 120.8(7) . . ?
C14 C15 H15A 119.6 . . ?
C16 C15 H15A 119.6 . . ?
C15 C16 C17 118.7(5) . . ?
C15 C16 C19 118.1(6) . . ?
C17 C16 C19 123.2(6) . . ?
C16 C17 C18 115.5(8) . . ?
C16 C17 H17A 122.3 . . ?
C18 C17 H17A 122.3 . . ?
N13 C18 C17 126.1(9) . . ?
N13 C18 H18A 116.9 . . ?
C17 C18 H18A 116.9 . . ?
C20 C19 C24 119.0(4) . . ?
C20 C19 C16 123.7(5) . . ?
C24 C19 C16 117.1(5) . . ?
C19 C20 C21 120.5(4) . . ?
C19 C20 H20A 119.7 . . ?
C21 C20 H20A 119.7 . . ?
C20 C21 C22 121.6(4) . . ?
C20 C21 H21A 119.2 . . ?
C22 C21 H21A 119.2 . . ?
C23 C22 C21 118.2(3) . . ?
C23 C22 C25 123.5(3) . . ?
C21 C22 C25 117.8(3) . . ?
C22 C23 C24 121.6(4) . . ?
C22 C23 H23A 119.2 . . ?
C24 C23 H23A 119.2 . . ?
C23 C24 C19 118.9(4) . . ?
C23 C24 H24A 120.5 . . ?
C19 C24 H24A 120.5 . . ?
C10 C25 C10 103.6(4) . 3_956 ?
C10 C25 C22 111.7(2) . 3_956 ?
C10 C25 C22 112.8(2) 3_956 3_956 ?
C10 C25 C22 112.8(2) . . ?
C10 C25 C22 111.7(2) 3_956 . ?
C22 C25 C22 104.5(4) 3_956 . ?
N13 Cu2 N13 85.8(3) . 3_955 ?
N13 Cu2 N13 94.2(3) . 2_975 ?
N13 Cu2 N13 178.1(6) 3_955 2_975 ?
N13 Cu2 N13 178.1(6) . 4_575 ?
N13 Cu2 N13 94.2(3) 3_955 4_575 ?
N13 Cu2 N13 85.8(3) 2_975 4_575 ?

loop_
_geom_bond_atom_site_label_1
_geom_bond_atom_site_label_2
_geom_bond_distance
_geom_bond_site_symmetry_2
_geom_bond_publ_flag
Cu1 N1 2.032(3) 2_865 ?
Cu1 N1 2.032(3) 4_566 ?
Cu1 N1 2.032(3) 3_856 ?
Cu1 N1 2.032(3) . ?
Cu1 Cl1 2.658(4) 3_856 ?
Cu1 Cl1 2.658(4) . ?
N1 C6 1.308(5) . ?
N1 C2 1.325(5) . ?
C2 C3 1.397(5) . ?
C2 H2A 0.9500 . ?
C3 C4 1.418(6) . ?
C3 H3A 0.9500 . ?
C4 C5 1.363(5) . ?
C4 C7 1.483(5) . ?
C5 C6 1.347(5) . ?
C5 H5A 0.9500 . ?
C6 H6A 0.9500 . ?
C7 C12 1.342(5) . ?
C7 C8 1.417(5) . ?
C8 C9 1.393(5) . ?
C8 H8A 0.9500 . ?
C9 C10 1.400(5) . ?
C9 H9A 0.9500 . ?
C10 C11 1.380(5) . ?
C10 C25 1.540(4) . ?
C11 C12 1.383(5) . ?
C11 H11A 0.9500 . ?
C12 H12A 0.9500 . ?
N13 C18 1.292(13) . ?
N13 C14 1.347(12) . ?
N13 Cu2 2.041(5) . ?
C14 C15 1.367(8) . ?
C14 H14A 0.9500 . ?
C15 C16 1.371(8) . ?
C15 H15A 0.9500 . ?
C16 C17 1.395(9) . ?
C16 C19 1.528(6) . ?
C17 C18 1.406(9) . ?
C17 H17A 0.9500 . ?
C18 H18A 0.9500 . ?
C19 C20 1.367(6) . ?
C19 C24 1.424(6) . ?
C20 C21 1.376(5) . ?
C20 H20A 0.9500 . ?
C21 C22 1.385(5) . ?
C21 H21A 0.9500 . ?
C22 C23 1.377(5) . ?
C22 C25 1.572(4) . ?
C23 C24 1.386(5) . ?
C23 H23A 0.9500 . ?
C24 H24A 0.9500 . ?
C25 C10 1.540(4) 3_956 ?
C25 C22 1.572(4) 3_956 ?
Cu2 N13 2.041(5) 3_955 ?
Cu2 N13 2.041(5) 2_975 ?
Cu2 N13 2.041(5) 4_575 ?

loop_
_platon_squeeze_void_nr
_platon_squeeze_void_average_x
_platon_squeeze_void_average_y
_platon_squeeze_void_average_z
_platon_squeeze_void_volume
_platon_squeeze_void_count_electrons
_platon_squeeze_void_content
1 -0.001 -0.003 -0.006 3787 1866
;
;
